data_9006930
loop_
_publ_author_name
'Kusaka, K.'
'Hagiya, K.'
'Ohmasa, M.'
'Okano, Y.'
'Mukai, M.'
'Iishi, K.'
'Haga, N.'

_publ_section_title
;Determination of structures of Ca2CoSi2O7, Ca2MgSi2O7, and
 Ca2(Mg.55Fe.45)Si2O7 in incommensurate and normal phases and observation of
 diffuse streaks at high temperature Sample: T = 503 K Melilite group
;
_journal_name_full 'Physics and Chemistry of Minerals'
_journal_page_first 150
_journal_page_last 166
_journal_paper_doi 10.1007/s002690000147
_journal_volume 28
_journal_year 2001
_chemical_formula_structural Ca2CoSi2O7
_chemical_formula_sum 'Ca2 Co O7 Si2'
_space_group_IT_number 113
_symmetry_space_group_name_Hall 'P -4 2ab'
_symmetry_space_group_name_H-M 'P -4 21 m'
_cell_angle_alpha 90
_cell_angle_beta 90
_cell_angle_gamma 90
_cell_length_a 7.8591
_cell_length_b 7.8591
_cell_length_c 5.0258
_cell_formula_units_Z 2
_cell_volume 310.421
_database_code_amcsd 0008512
_diffrn_ambient_temperature 503
_exptl_crystal_density_diffrn 3.287
_cod_original_formula_sum 'Co Ca2 Si2 O7'
_cod_database_code 9006930
_amcsd_formula_title Ca2CoSi2O7

loop_
_space_group_symop_operation_xyz
x,y,z
1/2-y,1/2-x,z
y,-x,-z
1/2-x,1/2+y,-z
-x,-y,z
1/2+y,1/2+x,z
-y,x,-z
1/2+x,1/2-y,-z

loop_
_atom_site_label
_atom_site_fract_x
_atom_site_fract_y
_atom_site_fract_z
_atom_site_U_iso_or_equiv
Co 0.00000 0.00000 0.00000 0.01355
Ca 0.33150 0.16850 0.50490 0.02305
Si 0.13920 0.36080 0.93620 0.01153
O1 0.00000 0.50000 0.82200 0.03293
O2 0.14030 0.35970 0.25410 0.02698
O3 0.08110 0.18840 0.78520 0.02913

loop_
_cod_related_entry_id
_cod_related_entry_database
_cod_related_entry_code
1 AMCSD 0008512
